data_9004177
loop_
_publ_author_name
'Piret, P.'
'Deliens, M.'
'Piret-Meunier J'

_publ_section_title
;
 Occurrence and crystal structure of kipushite, a new copper-zinc
 phosphate from Kipushi, Zaire
;
_journal_name_full 'The Canadian Mineralogist'
_journal_page_first 35
_journal_page_last 42
_journal_volume 23
_journal_year 1985
_chemical_compound_source 'Kipushi, Zaire'
_chemical_formula_sum 'Cu2.92 H7 O15 P2 Zn2.08'
_chemical_name_mineral Kipushite
_space_group_IT_number 14
_symmetry_space_group_name_Hall '-P 2ybc'
_symmetry_space_group_name_H-M 'P 1 21/c 1'
_cell_angle_alpha 90
_cell_angle_beta 96.77
_cell_angle_gamma 90
_cell_formula_units_Z 4
_cell_length_a 12.197
_cell_length_b 9.156
_cell_length_c 10.667
_cell_volume 1182.939
_database_code_amcsd 0005202
_exptl_crystal_density_diffrn 3.541
_cod_original_formula_sum 'Cu2.92 Zn2.08 P2 (O15 H7)'
_cod_database_code 9004177

loop_
_space_group_symop_operation_xyz
x,y,z
x,1/2-y,1/2+z
-x,1/2+y,1/2-z
-x,-y,-z

loop_
_atom_site_aniso_label
_atom_site_aniso_U_11
_atom_site_aniso_U_22
_atom_site_aniso_U_33
_atom_site_aniso_U_12
_atom_site_aniso_U_13
_atom_site_aniso_U_23
Cu1 0.01840 0.00590 0.01120 0.00380 0.00210 0.00270
Cu2 0.02000 0.00380 0.01430 -0.00080 -0.00420 0.00020
Cu3 0.01530 0.00300 0.01060 -0.00120 -0.00190 0.00030
Zn3 0.01530 0.00300 0.01060 -0.00120 -0.00190 0.00030
Cu4 0.01540 0.00580 0.00910 -0.00150 0.00260 -0.00090
Zn4 0.01540 0.00580 0.00910 -0.00150 0.00260 -0.00090
Cu5 0.01300 0.00300 0.01060 -0.00030 -0.00010 -0.00090
Zn5 0.01300 0.00300 0.01060 -0.00030 -0.00010 -0.00090
Zn6 0.01200 0.01150 0.01330 -0.00080 0.00050 0.00100
P7 0.00890 0.01040 0.01400 -0.00070 -0.00040 -0.00040
P8 0.01180 0.00560 0.00920 0.00150 -0.00050 0.00220
O-H9 0.00980 0.00010 0.01770 -0.00650 -0.00400 0.00120
O10 0.01330 0.00590 0.01670 -0.00270 0.00000 -0.00150
O-H11 0.01430 0.01130 0.00590 -0.00510 -0.00070 -0.00340
O-H12 0.01620 0.00820 0.00950 -0.00180 -0.00220 0.00570
O13 0.02260 0.02430 0.01780 0.00160 0.00970 0.00180
O14 0.02010 0.01980 0.00110 0.00450 -0.00210 0.00120
O15 0.00500 0.00210 0.01380 0.00480 -0.00340 -0.00300
O-H16 0.00840 0.02870 0.01240 0.00090 -0.00730 -0.00180
O-H17 0.01630 0.00550 0.01150 -0.00570 -0.00110 -0.00130
O-H18 0.02230 0.01780 0.00920 0.00210 -0.00040 0.00310
O-H19 0.01330 0.02720 0.02930 0.00810 -0.00920 -0.00230
O20 0.01450 0.01210 0.00970 -0.00160 0.00370 -0.00520
O21 0.02640 0.01550 0.04080 0.00150 -0.01300 -0.02400
O22 0.01650 0.01840 0.01970 -0.00610 -0.00390 0.00760
O23 0.01730 0.02750 0.01360 -0.00940 -0.00660 0.00980

loop_
_atom_site_label
_atom_site_fract_x
_atom_site_fract_y
_atom_site_fract_z
_atom_site_occupancy
_atom_site_type_symbol
_atom_site_attached_hydrogens
Cu1 0.33070 0.41400 0.19450 0.64000 Cu 0
Cu2 0.27450 0.26600 0.46130 0.36000 Cu 0
Cu3 0.32800 0.58540 0.44830 0.64000 Cu 0
Zn3 0.32800 0.58540 0.44830 0.36000 Zn 0
Cu4 0.32590 0.76390 0.19370 0.64000 Cu 0
Zn4 0.32590 0.76390 0.19370 0.36000 Zn 0
Cu5 0.31180 0.93490 0.43450 0.64000 Cu 0
Zn5 0.31180 0.93490 0.43450 0.36000 Zn 0
Zn6 0.03160 0.09430 0.33550 1.00000 Zn 0
P7 0.04340 0.27710 0.10290 1.00000 P 0
P8 0.42870 0.08720 0.20100 1.00000 P 0
O-H9 0.24830 0.43200 0.34160 1.00000 O 1
O10 0.44620 0.57710 0.29570 1.00000 O 0
O-H11 0.25410 0.58890 0.10520 1.00000 O 1
O-H12 0.38210 0.39290 0.02660 1.00000 O 1
O13 0.15680 0.20900 0.09500 1.00000 O 0
O14 0.39370 0.22870 0.26300 1.00000 O 0
O15 0.37550 0.41460 0.56080 1.00000 O 0
O-H16 0.19270 0.11140 0.35720 1.00000 O 1
O-H17 0.25470 0.75330 0.34920 1.00000 O 1
O-H18 0.41200 0.72860 0.55150 1.00000 O 1
O-H19 0.17920 0.59530 0.58930 1.00000 O 1
O20 0.38690 -0.04450 0.27350 1.00000 O 0
O21 0.05900 0.42390 0.17070 1.00000 O 0
O22 -0.02210 0.29830 -0.02900 1.00000 O 0
O23 -0.02660 0.17640 0.17490 1.00000 O 0

loop_
_cod_changelog_entry_id
_cod_changelog_entry_author
_cod_changelog_entry_date
_cod_changelog_entry_text
1
;cod-tools version 3.8.0
Id: cif_guess_AMCSD_atom_types 9574 2023-05-10 09:00:05Z saulius
;
2023-05-10T18:48:44+03:00
;Derived atom types and hydrogen counts
from atom names that follow the AMCSD naming convention
(Wat == water, O-H == hydroxyl).
;
2
;cod-tools version 3.10.1
Id: cif_fix_AMCSD_aniso_labels 10200 2024-08-01 14:09:44Z saulius
;
2024-08-02T12:20:31+03:00
;Changed the following '_atom_site_aniso_label' values:
'OH9' -> 'O-H9'
'OH11' -> 'O-H11'
'OH12' -> 'O-H12'
'OH16' -> 'O-H16'
'OH17' -> 'O-H17'
'OH18' -> 'O-H18'
'OH19' -> 'O-H19'
;

loop_
_cod_related_entry_id
_cod_related_entry_database
_cod_related_entry_code
1 AMCSD 0005202
